data_7214957
loop_
_publ_author_name
'Gao, Jia-Zhen'
'Yang, Jin'
'Liu, Ying-Ying'
'Ma, Jian-Fang'

_publ_section_title
;
 Ten new coordination polymers based on
 3-carboxy-1-(4&#x2032;-carboxybenzyl)-2-oxidopyridinium and different
 N-donor ligands: syntheses, structures, and photoluminescent properties
;
_journal_issue 23
_journal_name_full CrystEngComm
_journal_page_first 8173
_journal_paper_doi 10.1039/c2ce25953b
_journal_volume 14
_journal_year 2012
_chemical_formula_moiety 'C26 H19 Cu N3 O6'
_chemical_formula_sum 'C26 H19 Cu N3 O6'
_chemical_formula_weight 532.98
_chemical_name_systematic
;
?
;
_space_group_IT_number 14
_symmetry_cell_setting monoclinic
_symmetry_space_group_name_Hall '-P 2yn'
_symmetry_space_group_name_H-M 'P 1 21/n 1'
_atom_sites_solution_hydrogens geom
_atom_sites_solution_primary direct
_atom_sites_solution_secondary difmap
_audit_creation_method SHELXL-97
_cell_angle_alpha 90.00
_cell_angle_beta 92.448(3)
_cell_angle_gamma 90.00
_cell_formula_units_Z 4
_cell_length_a 11.4242(3)
_cell_length_b 16.2523(4)
_cell_length_c 12.0073(4)
_cell_measurement_reflns_used 4214
_cell_measurement_temperature 293(2)
_cell_measurement_theta_max 29.0961
_cell_measurement_theta_min 2.8046
_cell_volume 2227.36(11)
_computing_cell_refinement CrysAlis
_computing_data_collection 'CrysAlis (Oxford Diffraction, 2006)'
_computing_data_reduction CrysAlis
_computing_structure_refinement 'SHELXL-97 (Sheldrick, 2008)'
_computing_structure_solution 'SHELXL-97 (Sheldrick, 2008)'
_diffrn_ambient_temperature 293(2)
_diffrn_detector_area_resol_mean 10.0
_diffrn_measured_fraction_theta_full 0.998
_diffrn_measured_fraction_theta_max 0.998
_diffrn_measurement_device_type 'Oxford Diffraction Gemini R Ultra'
_diffrn_measurement_method '\w scan'
_diffrn_radiation_monochromator graphite
_diffrn_radiation_source 'fine-focus sealed tube'
_diffrn_radiation_type MoK\a
_diffrn_radiation_wavelength 0.71073
_diffrn_reflns_av_R_equivalents 0.0390
_diffrn_reflns_av_sigmaI/netI 0.0390
_diffrn_reflns_limit_h_max 13
_diffrn_reflns_limit_h_min -13
_diffrn_reflns_limit_k_max 19
_diffrn_reflns_limit_k_min -17
_diffrn_reflns_limit_l_max 11
_diffrn_reflns_limit_l_min -14
_diffrn_reflns_number 13668
_diffrn_reflns_theta_full 25.03
_diffrn_reflns_theta_max 25.03
_diffrn_reflns_theta_min 2.81
_exptl_absorpt_coefficient_mu 1.032
_exptl_absorpt_correction_T_max 0.8950
_exptl_absorpt_correction_T_min 0.8048
_exptl_absorpt_correction_type multi-scan
_exptl_absorpt_process_details
;
CrysAlis (Oxford Diffraction, 2006)
;
_exptl_crystal_colour Blue
_exptl_crystal_density_diffrn 1.589
_exptl_crystal_density_method 'not measured'
_exptl_crystal_description block
_exptl_crystal_F_000 1092
_exptl_crystal_size_max 0.22
_exptl_crystal_size_mid 0.13
_exptl_crystal_size_min 0.11
_refine_diff_density_max 0.448
_refine_diff_density_min -0.351
_refine_diff_density_rms 0.055
_refine_ls_extinction_method none
_refine_ls_goodness_of_fit_ref 1.034
_refine_ls_hydrogen_treatment constr
_refine_ls_matrix_type full
_refine_ls_number_parameters 325
_refine_ls_number_reflns 3934
_refine_ls_number_restraints 0
_refine_ls_restrained_S_all 1.034
_refine_ls_R_factor_all 0.0516
_refine_ls_R_factor_gt 0.0374
_refine_ls_shift/su_max 0.001
_refine_ls_shift/su_mean 0.000
_refine_ls_structure_factor_coef Fsqd
_refine_ls_weighting_details 'calc w=1/[\s^2^(Fo^2^)+(0.0343P)^2^+1.3304P] where P=(Fo^2^+2Fc^2^)/3'
_refine_ls_weighting_scheme calc
_refine_ls_wR_factor_gt 0.0809
_refine_ls_wR_factor_ref 0.0866
_reflns_number_gt 3180
_reflns_number_total 3934
_reflns_threshold_expression >2\s(I)
_cod_data_source_file c2ce25953b.txt
_cod_data_source_block Compound-6
_cod_original_sg_symbol_Hall '-p 2yn'
_cod_original_sg_symbol_H-M p21/n
_cod_database_code 7214957

loop_
_symmetry_equiv_pos_as_xyz
'x, y, z'
'-x+1/2, y+1/2, -z+1/2'
'-x, -y, -z'
'x-1/2, -y-1/2, z-1/2'

loop_
_atom_site_label
_atom_site_type_symbol
_atom_site_fract_x
_atom_site_fract_y
_atom_site_fract_z
_atom_site_U_iso_or_equiv
_atom_site_adp_type
_atom_site_occupancy
_atom_site_symmetry_multiplicity
_atom_site_calc_flag
_atom_site_refinement_flags
Cu1 Cu 0.70886(3) 0.395819(18) 0.36635(3) 0.02851(12) Uani 1 1 d .
C1 C 0.2885(2) 0.10481(16) 0.6312(3) 0.0345(7) Uani 1 1 d .
C2 C 0.3846(2) 0.11033(14) 0.5492(2) 0.0287(6) Uani 1 1 d .
C3 C 0.3586(2) 0.12496(16) 0.4368(2) 0.0342(7) Uani 1 1 d .
H3 H 0.2808 0.1308 0.4119 0.041 Uiso 1 1 calc R
C4 C 0.4455(2) 0.13098(16) 0.3619(2) 0.0336(7) Uani 1 1 d .
H4 H 0.4260 0.1418 0.2873 0.040 Uiso 1 1 calc R
C5 C 0.5624(2) 0.12115(15) 0.3959(2) 0.0282(6) Uani 1 1 d .
C6 C 0.5883(2) 0.10576(17) 0.5074(2) 0.0368(7) Uani 1 1 d .
H6 H 0.6660 0.0988 0.5320 0.044 Uiso 1 1 calc R
C7 C 0.5009(2) 0.10061(17) 0.5830(3) 0.0365(7) Uani 1 1 d .
H7 H 0.5206 0.0905 0.6577 0.044 Uiso 1 1 calc R
C8 C 0.6554(2) 0.12204(16) 0.3106(2) 0.0310(6) Uani 1 1 d .
H8A H 0.6622 0.0674 0.2788 0.037 Uiso 1 1 calc R
H8B H 0.6320 0.1595 0.2508 0.037 Uiso 1 1 calc R
C9 C 0.8568(2) 0.09049(16) 0.3776(2) 0.0361(7) Uani 1 1 d .
H9 H 0.8441 0.0364 0.3548 0.043 Uiso 1 1 calc R
C10 C 0.9600(3) 0.11130(17) 0.4287(3) 0.0418(8) Uani 1 1 d .
H10 H 1.0198 0.0728 0.4384 0.050 Uiso 1 1 calc R
C11 C 0.9752(2) 0.19180(17) 0.4665(3) 0.0379(7) Uani 1 1 d .
H11 H 1.0449 0.2060 0.5047 0.045 Uiso 1 1 calc R
C12 C 0.8907(2) 0.25068(16) 0.4491(2) 0.0294(6) Uani 1 1 d .
C13 C 0.7846(2) 0.22898(15) 0.3899(2) 0.0260(6) Uani 1 1 d .
C14 C 0.9096(2) 0.33497(16) 0.5003(2) 0.0322(6) Uani 1 1 d .
C15 C 0.4752(3) 0.34471(18) 0.2589(3) 0.0411(7) Uani 1 1 d .
H15 H 0.5094 0.2944 0.2427 0.049 Uiso 1 1 calc R
C16 C 0.3572(3) 0.3568(2) 0.2293(3) 0.0485(8) Uani 1 1 d .
H16 H 0.3138 0.3148 0.1950 0.058 Uiso 1 1 calc R
C17 C 0.3059(3) 0.4302(2) 0.2506(3) 0.0483(8) Uani 1 1 d .
H17 H 0.2268 0.4384 0.2324 0.058 Uiso 1 1 calc R
C18 C 0.3730(2) 0.49377(18) 0.3004(2) 0.0383(7) Uani 1 1 d .
C19 C 0.3289(3) 0.5740(2) 0.3249(3) 0.0493(8) Uani 1 1 d .
H19 H 0.2506 0.5862 0.3084 0.059 Uiso 1 1 calc R
C20 C 0.3996(3) 0.6322(2) 0.3719(3) 0.0514(9) Uani 1 1 d .
H20 H 0.3692 0.6841 0.3858 0.062 Uiso 1 1 calc R
C21 C 0.5200(3) 0.61586(17) 0.4006(3) 0.0388(7) Uani 1 1 d .
C22 C 0.5986(3) 0.67312(18) 0.4492(3) 0.0508(9) Uani 1 1 d .
H22 H 0.5737 0.7263 0.4645 0.061 Uiso 1 1 calc R
C23 C 0.7115(3) 0.65047(17) 0.4740(3) 0.0488(8) Uani 1 1 d .
H23 H 0.7642 0.6885 0.5051 0.059 Uiso 1 1 calc R
C24 C 0.7483(3) 0.57024(17) 0.4528(3) 0.0382(7) Uani 1 1 d .
H24 H 0.8252 0.5553 0.4718 0.046 Uiso 1 1 calc R
C25 C 0.5640(2) 0.53737(15) 0.3804(2) 0.0290(6) Uani 1 1 d .
C26 C 0.4903(2) 0.47619(16) 0.3286(2) 0.0294(6) Uani 1 1 d .
N1 N 0.77075(18) 0.14763(12) 0.35900(19) 0.0279(5) Uani 1 1 d .
N2 N 0.54060(19) 0.40223(13) 0.30939(19) 0.0309(5) Uani 1 1 d .
N3 N 0.67665(19) 0.51492(13) 0.40651(18) 0.0288(5) Uani 1 1 d .
O1 O 0.31817(17) 0.08591(12) 0.73024(18) 0.0430(5) Uani 1 1 d .
O2 O 0.1872(2) 0.11499(19) 0.5966(2) 0.0766(8) Uani 1 1 d .
O1W O 0.95437(19) 0.51634(13) 0.65383(19) 0.0548(6) Uani 1 1 d .
H1B H 1.0248 0.5398 0.6565 0.082 Uiso 1 1 d R
H1A H 0.9596 0.4695 0.6161 0.082 Uiso 1 1 d R
O3 O 0.69934(15) 0.27602(10) 0.36498(16) 0.0337(5) Uani 1 1 d .
O4 O 0.84272(16) 0.39401(11) 0.46946(18) 0.0406(5) Uani 1 1 d .
O5 O 0.98840(19) 0.34252(12) 0.5728(2) 0.0537(6) Uani 1 1 d .

loop_
_atom_site_aniso_label
_atom_site_aniso_U_11
_atom_site_aniso_U_22
_atom_site_aniso_U_33
_atom_site_aniso_U_23
_atom_site_aniso_U_13
_atom_site_aniso_U_12
Cu1 0.02311(19) 0.02780(19) 0.0344(2) -0.00355(14) -0.00173(14) 0.00060(13)
C1 0.0318(16) 0.0330(15) 0.0389(19) 0.0020(13) 0.0039(14) 0.0003(12)
C2 0.0298(15) 0.0216(13) 0.0348(17) 0.0024(11) 0.0021(13) -0.0035(10)
C3 0.0243(15) 0.0398(16) 0.0378(18) 0.0015(13) -0.0054(13) -0.0034(11)
C4 0.0336(16) 0.0391(15) 0.0277(16) 0.0002(12) -0.0049(13) -0.0040(12)
C5 0.0304(15) 0.0234(13) 0.0306(16) -0.0015(11) -0.0006(12) -0.0060(10)
C6 0.0265(16) 0.0483(17) 0.0352(18) 0.0065(13) -0.0020(13) 0.0006(12)
C7 0.0327(16) 0.0491(17) 0.0277(16) 0.0096(13) 0.0002(13) 0.0021(13)
C8 0.0320(15) 0.0327(15) 0.0282(16) -0.0062(11) -0.0005(13) -0.0046(11)
C9 0.0365(17) 0.0315(15) 0.0408(19) -0.0024(12) 0.0084(14) 0.0043(12)
C10 0.0336(17) 0.0400(17) 0.052(2) 0.0003(14) 0.0032(15) 0.0121(13)
C11 0.0259(15) 0.0453(17) 0.0421(19) 0.0043(14) -0.0026(14) 0.0017(12)
C12 0.0251(14) 0.0347(15) 0.0284(16) 0.0025(12) 0.0007(12) -0.0019(11)
C13 0.0251(14) 0.0292(14) 0.0241(15) 0.0007(11) 0.0047(12) -0.0009(11)
C14 0.0282(15) 0.0372(15) 0.0308(16) -0.0013(12) -0.0036(13) -0.0018(12)
C15 0.0327(17) 0.0448(18) 0.046(2) -0.0108(14) -0.0023(15) -0.0022(13)
C16 0.0338(18) 0.065(2) 0.046(2) -0.0152(16) -0.0071(16) -0.0062(15)
C17 0.0255(16) 0.077(2) 0.042(2) -0.0075(17) -0.0037(15) 0.0059(15)
C18 0.0318(17) 0.0540(18) 0.0291(17) 0.0015(14) 0.0021(13) 0.0072(13)
C19 0.0361(18) 0.066(2) 0.045(2) 0.0024(17) 0.0015(16) 0.0215(16)
C20 0.053(2) 0.0461(19) 0.056(2) 0.0036(16) 0.0079(18) 0.0226(16)
C21 0.0454(18) 0.0329(16) 0.0383(18) 0.0034(13) 0.0057(15) 0.0074(13)
C22 0.064(2) 0.0300(16) 0.059(2) -0.0009(15) 0.0078(19) 0.0068(15)
C23 0.060(2) 0.0312(16) 0.055(2) -0.0067(14) 0.0007(18) -0.0092(14)
C24 0.0363(17) 0.0387(16) 0.0395(18) -0.0025(14) 0.0011(14) -0.0039(13)
C25 0.0299(15) 0.0321(15) 0.0253(16) 0.0042(11) 0.0055(12) 0.0037(11)
C26 0.0256(15) 0.0394(15) 0.0233(15) 0.0032(12) 0.0028(12) 0.0034(11)
N1 0.0246(12) 0.0293(12) 0.0302(13) -0.0020(9) 0.0060(10) -0.0013(9)
N2 0.0263(12) 0.0367(13) 0.0299(13) -0.0028(10) 0.0017(10) 0.0010(10)
N3 0.0292(13) 0.0296(12) 0.0278(13) -0.0004(9) 0.0033(10) 0.0000(9)
O1 0.0364(12) 0.0558(13) 0.0375(13) 0.0102(10) 0.0117(10) 0.0092(9)
O2 0.0301(13) 0.148(3) 0.0518(17) 0.0185(16) 0.0068(12) 0.0132(14)
O1W 0.0420(13) 0.0644(15) 0.0579(16) -0.0138(12) 0.0009(11) -0.0084(11)
O3 0.0261(10) 0.0275(10) 0.0466(13) -0.0007(8) -0.0075(9) -0.0013(8)
O4 0.0331(11) 0.0351(11) 0.0522(14) -0.0094(9) -0.0138(10) 0.0021(8)
O5 0.0534(14) 0.0466(13) 0.0584(15) -0.0086(11) -0.0300(13) 0.0022(10)

loop_
_atom_type_symbol
_atom_type_description
_atom_type_scat_dispersion_real
_atom_type_scat_dispersion_imag
_atom_type_scat_source
C C 0.0033 0.0016 'International Tables Vol C Tables 4.2.6.8 and 6.1.1.4'
H H 0.0000 0.0000 'International Tables Vol C Tables 4.2.6.8 and 6.1.1.4'
N N 0.0061 0.0033 'International Tables Vol C Tables 4.2.6.8 and 6.1.1.4'
O O 0.0106 0.0060 'International Tables Vol C Tables 4.2.6.8 and 6.1.1.4'
Cu Cu 0.3201 1.2651 'International Tables Vol C Tables 4.2.6.8 and 6.1.1.4'

loop_
_geom_angle_atom_site_label_1
_geom_angle_atom_site_label_2
_geom_angle_atom_site_label_3
_geom_angle
_geom_angle_site_symmetry_3
O4 Cu1 O3 91.87(7) .
O4 Cu1 N2 159.80(9) .
O3 Cu1 N2 89.82(8) .
O4 Cu1 N3 90.51(8) .
O3 Cu1 N3 160.46(9) .
N2 Cu1 N3 81.46(8) .
O4 Cu1 O1 91.14(9) 4_665
O3 Cu1 O1 99.66(8) 4_665
N2 Cu1 O1 108.42(9) 4_665
N3 Cu1 O1 99.68(8) 4_665
O2 C1 O1 124.4(3) .
O2 C1 C2 118.3(3) .
O1 C1 C2 117.2(2) .
C7 C2 C3 117.9(3) .
C7 C2 C1 121.3(3) .
C3 C2 C1 120.8(2) .
C4 C3 C2 121.2(3) .
C4 C3 H3 119.4 .
C2 C3 H3 119.4 .
C3 C4 C5 120.8(3) .
C3 C4 H4 119.6 .
C5 C4 H4 119.6 .
C6 C5 C4 118.0(3) .
C6 C5 C8 122.1(2) .
C4 C5 C8 119.7(2) .
C7 C6 C5 121.1(3) .
C7 C6 H6 119.4 .
C5 C6 H6 119.4 .
C6 C7 C2 120.9(3) .
C6 C7 H7 119.5 .
C2 C7 H7 119.5 .
N1 C8 C5 112.2(2) .
N1 C8 H8A 109.2 .
C5 C8 H8A 109.2 .
N1 C8 H8B 109.2 .
C5 C8 H8B 109.2 .
H8A C8 H8B 107.9 .
C10 C9 N1 120.9(2) .
C10 C9 H9 119.5 .
N1 C9 H9 119.5 .
C9 C10 C11 118.6(3) .
C9 C10 H10 120.7 .
C11 C10 H10 120.7 .
C12 C11 C10 121.9(3) .
C12 C11 H11 119.0 .
C10 C11 H11 119.0 .
C11 C12 C13 118.9(2) .
C11 C12 C14 118.8(2) .
C13 C12 C14 122.1(2) .
O3 C13 N1 115.9(2) .
O3 C13 C12 126.8(2) .
N1 C13 C12 117.2(2) .
O5 C14 O4 122.9(2) .
O5 C14 C12 117.7(2) .
O4 C14 C12 119.4(2) .
N2 C15 C16 122.5(3) .
N2 C15 H15 118.8 .
C16 C15 H15 118.8 .
C17 C16 C15 119.7(3) .
C17 C16 H16 120.1 .
C15 C16 H16 120.1 .
C16 C17 C18 119.6(3) .
C16 C17 H17 120.2 .
C18 C17 H17 120.2 .
C26 C18 C17 116.9(3) .
C26 C18 C19 118.5(3) .
C17 C18 C19 124.5(3) .
C20 C19 C18 121.0(3) .
C20 C19 H19 119.5 .
C18 C19 H19 119.5 .
C19 C20 C21 121.5(3) .
C19 C20 H20 119.3 .
C21 C20 H20 119.3 .
C25 C21 C22 116.7(3) .
C25 C21 C20 118.6(3) .
C22 C21 C20 124.7(3) .
C23 C22 C21 119.7(3) .
C23 C22 H22 120.2 .
C21 C22 H22 120.2 .
C22 C23 C24 120.1(3) .
C22 C23 H23 119.9 .
C24 C23 H23 119.9 .
N3 C24 C23 121.7(3) .
N3 C24 H24 119.1 .
C23 C24 H24 119.1 .
N3 C25 C21 123.3(2) .
N3 C25 C26 116.6(2) .
C21 C25 C26 120.1(2) .
N2 C26 C18 123.3(2) .
N2 C26 C25 116.4(2) .
C18 C26 C25 120.3(2) .
C9 N1 C13 122.3(2) .
C9 N1 C8 119.8(2) .
C13 N1 C8 117.7(2) .
C15 N2 C26 117.9(2) .
C15 N2 Cu1 128.97(19) .
C26 N2 Cu1 113.13(17) .
C24 N3 C25 118.5(2) .
C24 N3 Cu1 129.23(19) .
C25 N3 Cu1 112.31(16) .
C1 O1 Cu1 123.36(18) 4_566
H1B O1W H1A 107.7 .
C13 O3 Cu1 124.04(16) .
C14 O4 Cu1 130.51(17) .

loop_
_geom_bond_atom_site_label_1
_geom_bond_atom_site_label_2
_geom_bond_distance
_geom_bond_site_symmetry_2
Cu1 O4 1.9262(18) .
Cu1 O3 1.9501(17) .
Cu1 N2 2.015(2) .
Cu1 N3 2.032(2) .
Cu1 O1 2.120(2) 4_665
C1 O2 1.225(3) .
C1 O1 1.261(3) .
C1 C2 1.508(4) .
C2 C7 1.382(4) .
C2 C3 1.390(4) .
C3 C4 1.372(4) .
C3 H3 0.9300 .
C4 C5 1.388(4) .
C4 H4 0.9300 .
C5 C6 1.382(4) .
C5 C8 1.508(4) .
C6 C7 1.380(4) .
C6 H6 0.9300 .
C7 H7 0.9300 .
C8 N1 1.477(3) .
C8 H8A 0.9700 .
C8 H8B 0.9700 .
C9 C10 1.349(4) .
C9 N1 1.364(3) .
C9 H9 0.9300 .
C10 C11 1.393(4) .
C10 H10 0.9300 .
C11 C12 1.369(4) .
C11 H11 0.9300 .
C12 C13 1.423(4) .
C12 C14 1.514(4) .
C13 O3 1.264(3) .
C13 N1 1.381(3) .
C14 O5 1.231(3) .
C14 O4 1.272(3) .
C15 N2 1.327(3) .
C15 C16 1.393(4) .
C15 H15 0.9300 .
C16 C17 1.359(4) .
C16 H16 0.9300 .
C17 C18 1.404(4) .
C17 H17 0.9300 .
C18 C26 1.398(4) .
C18 C19 1.433(4) .
C19 C20 1.351(5) .
C19 H19 0.9300 .
C20 C21 1.429(4) .
C20 H20 0.9300 .
C21 C25 1.396(4) .
C21 C22 1.403(4) .
C22 C23 1.362(4) .
C22 H22 0.9300 .
C23 C24 1.397(4) .
C23 H23 0.9300 .
C24 N3 1.322(3) .
C24 H24 0.9300 .
C25 N3 1.361(3) .
C25 C26 1.428(4) .
C26 N2 1.356(3) .
O1 Cu1 2.120(2) 4_566
O1W H1B 0.8898 .
O1W H1A 0.8888 .

loop_
_geom_hbond_atom_site_label_D
_geom_hbond_atom_site_label_H
_geom_hbond_atom_site_label_A
_geom_hbond_distance_DH
_geom_hbond_distance_HA
_geom_hbond_distance_DA
_geom_hbond_angle_DHA
_geom_hbond_site_symmetry_A
O1W H1B O1 0.89 2.33 3.108(3) 146.3 2_656
O1W H1A O5 0.89 2.16 3.018(3) 163.0 .
C10 H10 O2 0.93 2.73 3.218(4) 114.0 1_655

loop_
_geom_torsion_atom_site_label_1
_geom_torsion_atom_site_label_2
_geom_torsion_atom_site_label_3
_geom_torsion_atom_site_label_4
_geom_torsion
_geom_torsion_site_symmetry_1
_geom_torsion_site_symmetry_4
O2 C1 C2 C7 179.1(3) . .
O1 C1 C2 C7 -4.3(4) . .
O2 C1 C2 C3 -1.3(4) . .
O1 C1 C2 C3 175.3(2) . .
C7 C2 C3 C4 -1.1(4) . .
C1 C2 C3 C4 179.3(2) . .
C2 C3 C4 C5 1.2(4) . .
C3 C4 C5 C6 -0.5(4) . .
C3 C4 C5 C8 175.6(2) . .
C4 C5 C6 C7 -0.3(4) . .
C8 C5 C6 C7 -176.3(2) . .
C5 C6 C7 C2 0.3(4) . .
C3 C2 C7 C6 0.4(4) . .
C1 C2 C7 C6 -180.0(2) . .
C6 C5 C8 N1 -29.5(3) . .
C4 C5 C8 N1 154.6(2) . .
N1 C9 C10 C11 2.8(5) . .
C9 C10 C11 C12 -2.9(5) . .
C10 C11 C12 C13 -0.4(4) . .
C10 C11 C12 C14 175.3(3) . .
C11 C12 C13 O3 -178.5(3) . .
C14 C12 C13 O3 6.0(4) . .
C11 C12 C13 N1 3.6(4) . .
C14 C12 C13 N1 -171.9(2) . .
C11 C12 C14 O5 -13.9(4) . .
C13 C12 C14 O5 161.7(3) . .
C11 C12 C14 O4 167.8(3) . .
C13 C12 C14 O4 -16.6(4) . .
N2 C15 C16 C17 1.0(5) . .
C15 C16 C17 C18 1.3(5) . .
C16 C17 C18 C26 -2.0(5) . .
C16 C17 C18 C19 178.8(3) . .
C26 C18 C19 C20 1.6(5) . .
C17 C18 C19 C20 -179.2(3) . .
C18 C19 C20 C21 -1.1(5) . .
C19 C20 C21 C25 -0.8(5) . .
C19 C20 C21 C22 179.9(3) . .
C25 C21 C22 C23 0.1(5) . .
C20 C21 C22 C23 179.4(3) . .
C21 C22 C23 C24 -1.1(5) . .
C22 C23 C24 N3 1.5(5) . .
C22 C21 C25 N3 0.7(4) . .
C20 C21 C25 N3 -178.7(3) . .
C22 C21 C25 C26 -178.5(3) . .
C20 C21 C25 C26 2.1(4) . .
C17 C18 C26 N2 0.6(4) . .
C19 C18 C26 N2 179.8(3) . .
C17 C18 C26 C25 -179.5(3) . .
C19 C18 C26 C25 -0.2(4) . .
N3 C25 C26 N2 -0.9(4) . .
C21 C25 C26 N2 178.4(3) . .
N3 C25 C26 C18 179.2(3) . .
C21 C25 C26 C18 -1.6(4) . .
C10 C9 N1 C13 0.6(4) . .
C10 C9 N1 C8 -175.5(3) . .
O3 C13 N1 C9 178.1(2) . .
C12 C13 N1 C9 -3.8(4) . .
O3 C13 N1 C8 -5.8(3) . .
C12 C13 N1 C8 172.3(2) . .
C5 C8 N1 C9 105.8(3) . .
C5 C8 N1 C13 -70.5(3) . .
C16 C15 N2 C26 -2.4(4) . .
C16 C15 N2 Cu1 176.5(2) . .
C18 C26 N2 C15 1.6(4) . .
C25 C26 N2 C15 -178.4(3) . .
C18 C26 N2 Cu1 -177.4(2) . .
C25 C26 N2 Cu1 2.6(3) . .
O4 Cu1 N2 C15 -113.9(3) . .
O3 Cu1 N2 C15 -19.0(3) . .
N3 Cu1 N2 C15 178.6(3) . .
O1 Cu1 N2 C15 81.2(3) 4_665 .
O4 Cu1 N2 C26 65.0(3) . .
O3 Cu1 N2 C26 159.92(19) . .
N3 Cu1 N2 C26 -2.53(19) . .
O1 Cu1 N2 C26 -99.95(19) 4_665 .
C23 C24 N3 C25 -0.8(4) . .
C23 C24 N3 Cu1 179.4(2) . .
C21 C25 N3 C24 -0.3(4) . .
C26 C25 N3 C24 178.9(2) . .
C21 C25 N3 Cu1 179.5(2) . .
C26 C25 N3 Cu1 -1.3(3) . .
O4 Cu1 N3 C24 20.5(3) . .
O3 Cu1 N3 C24 117.5(3) . .
N2 Cu1 N3 C24 -178.1(3) . .
O1 Cu1 N3 C24 -70.8(3) 4_665 .
O4 Cu1 N3 C25 -159.32(19) . .
O3 Cu1 N3 C25 -62.3(3) . .
N2 Cu1 N3 C25 2.07(18) . .
O1 Cu1 N3 C25 109.43(18) 4_665 .
O2 C1 O1 Cu1 -20.0(4) . 4_566
C2 C1 O1 Cu1 163.67(16) . 4_566
N1 C13 O3 Cu1 -164.87(17) . .
C12 C13 O3 Cu1 17.2(4) . .
O4 Cu1 O3 C13 -23.0(2) . .
N2 Cu1 O3 C13 177.1(2) . .
N3 Cu1 O3 C13 -119.8(3) . .
O1 Cu1 O3 C13 68.5(2) 4_665 .
O5 C14 O4 Cu1 -175.5(2) . .
C12 C14 O4 Cu1 2.7(4) . .
O3 Cu1 O4 C14 13.4(3) . .
N2 Cu1 O4 C14 108.0(3) . .
N3 Cu1 O4 C14 174.0(3) . .
O1 Cu1 O4 C14 -86.3(3) 4_665 .
